data_7156301
loop_
_publ_author_name
'B\;ak, Krzysztof M'
'Chabuda, Krzysztof'
'Montes, Helena'
'Quesada, Roberto'
'Chmielewski, Micha\/l J'

_publ_section_title
;
 1,8-Diamidocarbazoles: an easily tuneable family of fluorescent anion
 sensors and transporters.
;
_journal_issue 28
_journal_name_full 'Organic &amp; biomolecular chemistry'
_journal_page_first 5188
_journal_page_last 5196
_journal_paper_doi 10.1039/c8ob01031e
_journal_volume 16
_journal_year 2018
_chemical_formula_sum 'C22 H27 N3 O2'
_chemical_formula_weight 365.46
_space_group_crystal_system triclinic
_space_group_IT_number 2
_space_group_name_Hall '-P 1'
_space_group_name_H-M_alt 'P -1'
_symmetry_space_group_name_Hall '-P 1'
_symmetry_space_group_name_H-M 'P -1'
_atom_sites_solution_hydrogens mixed
_audit_creation_method SHELXL-2016/6
_audit_update_record
;
2018-06-19 deposited with the CCDC.
2018-06-28 downloaded from the CCDC.
;
_cell_angle_alpha 99.883(15)
_cell_angle_beta 90.997(15)
_cell_angle_gamma 109.551(18)
_cell_formula_units_Z 2
_cell_length_a 8.0402(17)
_cell_length_b 9.8828(18)
_cell_length_c 13.696(2)
_cell_measurement_reflns_used 3000
_cell_measurement_temperature 293(2)
_cell_measurement_theta_max 20
_cell_measurement_theta_min 3
_cell_volume 1007.0(3)
_computing_cell_refinement CrysAlisRED
_computing_data_collection CrysAlisCCD
_computing_data_reduction CrysAlisRED
_computing_publication_material 'XCIF (Bruker AXS Inc., 2013)'
_computing_structure_refinement 'SHELXL (Sheldrick, 2015)'
_computing_structure_solution 'SHELXT (Sheldrick, 2015)'
_diffrn_ambient_temperature 293(2)
_diffrn_detector_area_resol_mean 8.6479
_diffrn_measured_fraction_theta_full 0.994
_diffrn_measured_fraction_theta_max 0.994
_diffrn_measurement_device_type KM4CCD
_diffrn_measurement_method 'omega scan'
_diffrn_radiation_type MoK\a
_diffrn_radiation_wavelength 0.71073
_diffrn_reflns_av_R_equivalents 0.0458
_diffrn_reflns_av_unetI/netI 0.0765
_diffrn_reflns_Laue_measured_fraction_full 0.994
_diffrn_reflns_Laue_measured_fraction_max 0.994
_diffrn_reflns_limit_h_max 9
_diffrn_reflns_limit_h_min -9
_diffrn_reflns_limit_k_max 11
_diffrn_reflns_limit_k_min -10
_diffrn_reflns_limit_l_max 16
_diffrn_reflns_limit_l_min -16
_diffrn_reflns_number 7811
_diffrn_reflns_point_group_measured_fraction_full 0.994
_diffrn_reflns_point_group_measured_fraction_max 0.994
_diffrn_reflns_theta_full 25.200
_diffrn_reflns_theta_max 25.200
_diffrn_reflns_theta_min 2.697
_exptl_absorpt_coefficient_mu 0.078
_exptl_absorpt_correction_T_max 0.995
_exptl_absorpt_correction_T_min 0.934
_exptl_absorpt_correction_type multi-scan
_exptl_absorpt_process_details
;
CrysAlis RED
Empirical absorption correction using spherical harmonics,
 implemented in SCALE3 ABSPACK scaling algorithm.
;
_exptl_crystal_colour colourless
_exptl_crystal_density_diffrn 1.205
_exptl_crystal_description plate
_exptl_crystal_F_000 392
_exptl_crystal_recrystallization_method 'Vapour deposition'
_exptl_crystal_size_max 0.890
_exptl_crystal_size_mid 0.080
_exptl_crystal_size_min 0.060
_refine_diff_density_max 0.239
_refine_diff_density_min -0.300
_refine_diff_density_rms 0.070
_refine_ls_extinction_method none
_refine_ls_goodness_of_fit_ref 0.888
_refine_ls_hydrogen_treatment mixed
_refine_ls_matrix_type full
_refine_ls_number_parameters 308
_refine_ls_number_reflns 3617
_refine_ls_number_restraints 3
_refine_ls_restrained_S_all 0.888
_refine_ls_R_factor_all 0.1095
_refine_ls_R_factor_gt 0.0485
_refine_ls_shift/su_max 0.000
_refine_ls_shift/su_mean 0.000
_refine_ls_structure_factor_coef Fsqd
_refine_ls_weighting_details 'w=1/[\s^2^(Fo^2^)+(0.0886P)^2^] where P=(Fo^2^+2Fc^2^)/3'
_refine_ls_weighting_scheme calc
_refine_ls_wR_factor_gt 0.1226
_refine_ls_wR_factor_ref 0.1717
_reflns_Friedel_coverage 0.000
_reflns_number_gt 1704
_reflns_number_total 3617
_reflns_threshold_expression 'I > 2\s(I)'
_cod_data_source_file c8ob01031e2.cif
_cod_data_source_block Karb_5c
_cod_depositor_comments 'Adding full bibliography for 7156301--7156304.cif.'
_cod_original_cell_volume 1007.1(4)
_cod_database_code 7156301
_shelx_shelxl_version_number 2016/6
_shelx_space_group_comment
;
The symmetry employed for this shelxl refinement is uniquely defined
by the following loop, which should always be used as a source of
symmetry information in preference to the above space-group names.
They are only intended as comments.
;

loop_
_space_group_symop_operation_xyz
'x, y, z'
'-x, -y, -z'

loop_
_atom_site_label
_atom_site_type_symbol
_atom_site_fract_x
_atom_site_fract_y
_atom_site_fract_z
_atom_site_U_iso_or_equiv
_atom_site_adp_type
_atom_site_occupancy
_atom_site_site_symmetry_order
_atom_site_calc_flag
_atom_site_refinement_flags_posn
_atom_site_refinement_flags_adp
_atom_site_refinement_flags_occupancy
_atom_site_disorder_assembly
_atom_site_disorder_group
C1 C -0.2193(4) 0.5181(3) 0.1131(2) 0.0455(7) Uani 1 1 d . . . . .
C2 C -0.2995(4) 0.4351(3) 0.1815(2) 0.0567(8) Uani 1 1 d . . . . .
C3 C -0.2714(5) 0.4890(3) 0.2825(3) 0.0685(10) Uani 1 1 d . . . . .
C4 C -0.1613(5) 0.6295(4) 0.3198(3) 0.0643(9) Uani 1 1 d . . . . .
C4A C -0.0757(4) 0.7159(3) 0.2524(2) 0.0513(7) Uani 1 1 d . . . . .
C4B C 0.0526(4) 0.8617(3) 0.2644(2) 0.0509(7) Uani 1 1 d . . . . .
C5 C 0.1276(4) 0.9698(3) 0.3475(3) 0.0640(9) Uani 1 1 d . . . . .
C6 C 0.2425(5) 1.1030(4) 0.3318(3) 0.0699(10) Uani 1 1 d . . . . .
C7 C 0.2807(4) 1.1286(3) 0.2367(3) 0.0610(9) Uani 1 1 d . . . . .
C8 C 0.2083(4) 1.0229(3) 0.1529(2) 0.0492(7) Uani 1 1 d . . . . .
C8A C 0.0923(4) 0.8871(3) 0.1675(2) 0.0466(7) Uani 1 1 d . . . . .
N9 N -0.0034(3) 0.7650(2) 0.09909(19) 0.0462(6) Uani 1 1 d . . . . .
C9A C -0.1068(3) 0.6604(3) 0.1498(2) 0.0455(7) Uani 1 1 d . . . . .
N10 N -0.2465(3) 0.4529(3) 0.01092(18) 0.0489(6) Uani 1 1 d . . . . .
C11 C -0.2817(4) 0.5111(3) -0.0653(2) 0.0501(7) Uani 1 1 d . . . . .
O11 O -0.2776(3) 0.63849(19) -0.05306(15) 0.0685(7) Uani 1 1 d . . . . .
C12 C -0.3256(4) 0.4136(3) -0.1653(2) 0.0579(8) Uani 1 1 d . . . . .
H12A H -0.453346 0.374332 -0.178689 0.069 Uiso 1 1 calc R U . A 1
H12B H -0.284839 0.332039 -0.163721 0.069 Uiso 1 1 calc R U . A 1
C13A C -0.2464(5) 0.4873(3) -0.2488(2) 0.0769(10) Uani 0.907(11) 1 d D . P B 1
H13A H -0.118567 0.515514 -0.240195 0.092 Uiso 0.907(11) 1 calc R U P B 1
H13B H -0.274971 0.575793 -0.245657 0.092 Uiso 0.907(11) 1 calc R U P B 1
C14A C -0.3110(12) 0.3917(6) -0.3506(3) 0.0876(19) Uani 0.907(11) 1 d D . P B 1
H14A H -0.439357 0.358255 -0.358106 0.105 Uiso 0.907(11) 1 calc R U P B 1
H14B H -0.275140 0.306459 -0.355978 0.105 Uiso 0.907(11) 1 calc R U P B 1
C15A C -0.2368(13) 0.4744(7) -0.4337(4) 0.150(4) Uani 0.907(11) 1 d D . P B 1
H15A H -0.110475 0.518510 -0.421556 0.224 Uiso 0.907(11) 1 calc R U P B 1
H15B H -0.287772 0.549070 -0.435392 0.224 Uiso 0.907(11) 1 calc R U P B 1
H15C H -0.265385 0.407539 -0.496279 0.224 Uiso 0.907(11) 1 calc R U P B 1
C13B C -0.2464(5) 0.4873(3) -0.2488(2) 0.0769(10) Uani 0.093(11) 1 d D . P B 2
H13C H -0.125241 0.544603 -0.223619 0.092 Uiso 0.093(11) 1 calc R U P B 2
H13D H -0.305180 0.557718 -0.252451 0.092 Uiso 0.093(11) 1 calc R U P B 2
C14B C -0.233(6) 0.425(8) -0.3571(18) 0.09(2) Uiso 0.093(11) 1 d D . P B 2
H14C H -0.128647 0.489308 -0.381205 0.104 Uiso 0.093(11) 1 calc R U P B 2
H14D H -0.219254 0.330346 -0.361250 0.104 Uiso 0.093(11) 1 calc R U P B 2
C15B C -0.395(6) 0.408(5) -0.422(3) 0.079(16) Uiso 0.093(11) 1 d D . P B 2
H15D H -0.485286 0.316302 -0.420355 0.119 Uiso 0.093(11) 1 calc R U P B 2
H15E H -0.364415 0.411983 -0.489427 0.119 Uiso 0.093(11) 1 calc R U P B 2
H15F H -0.438699 0.486395 -0.398382 0.119 Uiso 0.093(11) 1 calc R U P B 2
N16 N 0.2429(3) 1.0594(2) 0.05756(19) 0.0513(7) Uani 1 1 d . . . . .
C17 C 0.2773(3) 0.9768(3) -0.0229(2) 0.0487(7) Uani 1 1 d . . . . .
O17 O 0.2717(3) 0.85067(19) -0.02220(15) 0.0632(6) Uani 1 1 d . . . . .
C18 C 0.3270(5) 1.0468(3) -0.1114(2) 0.0578(9) Uani 1 1 d . . . . .
C19 C 0.2709(6) 0.9459(4) -0.2102(3) 0.0681(10) Uani 1 1 d . . . . .
C20 C 0.3423(5) 1.0151(4) -0.2971(3) 0.0811(11) Uani 1 1 d . . . . .
H20A H 0.470568 1.053193 -0.287601 0.097 Uiso 1 1 calc R U . . .
H20B H 0.302174 1.097146 -0.298287 0.097 Uiso 1 1 calc R U . . .
C21 C 0.2881(7) 0.9131(5) -0.3959(3) 0.1264(17) Uani 1 1 d . . . . .
H21A H 0.336882 0.836430 -0.397961 0.190 Uiso 1 1 calc R U . . .
H21B H 0.331363 0.966238 -0.448053 0.190 Uiso 1 1 calc R U . . .
H21C H 0.161235 0.871483 -0.404924 0.190 Uiso 1 1 calc R U . . .
H2 H -0.376(3) 0.334(3) 0.1571(18) 0.055(8) Uiso 1 1 d . . . . .
H3 H -0.331(4) 0.430(3) 0.333(2) 0.070(9) Uiso 1 1 d . . . . .
H4 H -0.136(4) 0.671(3) 0.393(2) 0.066(9) Uiso 1 1 d . . . . .
H5 H 0.099(4) 0.955(3) 0.424(2) 0.083(10) Uiso 1 1 d . . . . .
H6 H 0.298(4) 1.178(3) 0.395(2) 0.075(9) Uiso 1 1 d . . . . .
H7 H 0.366(4) 1.228(3) 0.224(2) 0.077(9) Uiso 1 1 d . . . . .
H9 H 0.003(4) 0.757(3) 0.031(2) 0.071(10) Uiso 1 1 d . . . . .
H10 H -0.275(3) 0.361(3) 0.0014(18) 0.050(8) Uiso 1 1 d . . . . .
H16 H 0.270(3) 1.155(3) 0.0525(19) 0.062(8) Uiso 1 1 d . . . . .
H18A H 0.457(5) 1.091(4) -0.098(2) 0.093(12) Uiso 1 1 d . . . . .
H18B H 0.298(3) 1.130(3) -0.1059(19) 0.054(8) Uiso 1 1 d . . . . .
H19A H 0.306(4) 0.861(4) -0.207(2) 0.090(11) Uiso 1 1 d . . . . .
H19B H 0.148(5) 0.908(3) -0.217(2) 0.074(11) Uiso 1 1 d . . . . .

loop_
_atom_site_aniso_label
_atom_site_aniso_U_11
_atom_site_aniso_U_22
_atom_site_aniso_U_33
_atom_site_aniso_U_23
_atom_site_aniso_U_13
_atom_site_aniso_U_12
C1 0.0464(17) 0.0341(14) 0.0593(19) 0.0174(14) 0.0071(14) 0.0139(13)
C2 0.059(2) 0.0412(17) 0.071(2) 0.0227(16) 0.0139(16) 0.0124(16)
C3 0.077(2) 0.055(2) 0.075(3) 0.0330(19) 0.0214(19) 0.0144(18)
C4 0.080(2) 0.063(2) 0.057(2) 0.0242(18) 0.0151(18) 0.0267(19)
C4A 0.0567(19) 0.0415(15) 0.061(2) 0.0173(14) 0.0083(14) 0.0191(14)
C4B 0.0561(19) 0.0458(16) 0.0556(19) 0.0121(14) 0.0041(14) 0.0226(14)
C5 0.077(2) 0.0572(19) 0.059(2) 0.0086(17) 0.0027(17) 0.0258(18)
C6 0.076(2) 0.055(2) 0.070(3) -0.0024(19) -0.005(2) 0.0191(18)
C7 0.052(2) 0.0401(17) 0.083(3) 0.0039(17) 0.0027(17) 0.0104(15)
C8 0.0478(17) 0.0339(14) 0.069(2) 0.0143(14) 0.0053(14) 0.0156(13)
C8A 0.0474(17) 0.0334(15) 0.060(2) 0.0078(14) 0.0003(14) 0.0160(13)
N9 0.0510(15) 0.0334(12) 0.0547(17) 0.0156(12) 0.0068(12) 0.0111(11)
C9A 0.0472(17) 0.0354(14) 0.060(2) 0.0193(13) 0.0099(14) 0.0165(13)
N10 0.0540(15) 0.0285(12) 0.0651(18) 0.0161(12) 0.0063(12) 0.0114(11)
C11 0.0507(18) 0.0351(15) 0.064(2) 0.0146(14) 0.0047(14) 0.0121(13)
O11 0.0961(17) 0.0357(10) 0.0770(15) 0.0128(10) -0.0103(12) 0.0265(11)
C12 0.067(2) 0.0416(15) 0.066(2) 0.0102(15) 0.0000(16) 0.0201(15)
C13A 0.107(3) 0.060(2) 0.073(2) 0.0188(18) 0.016(2) 0.037(2)
C14A 0.123(6) 0.086(4) 0.064(3) 0.014(2) 0.008(3) 0.050(4)
C15A 0.272(11) 0.131(5) 0.075(4) 0.041(3) 0.048(4) 0.094(6)
C13B 0.107(3) 0.060(2) 0.073(2) 0.0188(18) 0.016(2) 0.037(2)
N16 0.0548(16) 0.0301(13) 0.0717(18) 0.0160(12) 0.0113(12) 0.0145(11)
C17 0.0438(17) 0.0338(14) 0.070(2) 0.0163(14) 0.0077(14) 0.0122(13)
O17 0.0800(15) 0.0371(10) 0.0811(15) 0.0217(10) 0.0221(11) 0.0253(10)
C18 0.066(2) 0.0383(16) 0.072(2) 0.0202(16) 0.0083(17) 0.0172(17)
C19 0.071(3) 0.061(2) 0.078(3) 0.0218(19) 0.007(2) 0.027(2)
C20 0.094(3) 0.093(3) 0.078(3) 0.034(2) 0.020(2) 0.050(2)
C21 0.156(5) 0.160(4) 0.080(3) 0.015(3) -0.004(3) 0.081(4)

loop_
_atom_type_symbol
_atom_type_description
_atom_type_scat_dispersion_real
_atom_type_scat_dispersion_imag
_atom_type_scat_source
C C 0.0033 0.0016 'International Tables Vol C Tables 4.2.6.8 and 6.1.1.4'
H H 0.0000 0.0000 'International Tables Vol C Tables 4.2.6.8 and 6.1.1.4'
N N 0.0061 0.0033 'International Tables Vol C Tables 4.2.6.8 and 6.1.1.4'
O O 0.0106 0.0060 'International Tables Vol C Tables 4.2.6.8 and 6.1.1.4'

loop_
_geom_angle_atom_site_label_1
_geom_angle_atom_site_label_2
_geom_angle_atom_site_label_3
_geom_angle
C2 C1 C9A 117.2(3)
C2 C1 N10 119.0(2)
C9A C1 N10 123.7(2)
C1 C2 C3 122.2(3)
C1 C2 H2 118.4(15)
C3 C2 H2 119.5(15)
C4 C3 C2 121.2(3)
C4 C3 H3 116.0(16)
C2 C3 H3 122.8(16)
C3 C4 C4A 118.0(3)
C3 C4 H4 122.9(16)
C4A C4 H4 119.1(16)
C4 C4A C9A 120.2(3)
C4 C4A C4B 133.1(3)
C9A C4A C4B 106.7(2)
C5 C4B C8A 121.0(3)
C5 C4B C4A 132.5(3)
C8A C4B C4A 106.4(2)
C6 C5 C4B 117.6(3)
C6 C5 H5 118.9(16)
C4B C5 H5 123.6(16)
C5 C6 C7 121.5(3)
C5 C6 H6 115.3(16)
C7 C6 H6 123.2(16)
C8 C7 C6 122.1(3)
C8 C7 H7 116.0(16)
C6 C7 H7 121.9(16)
C7 C8 C8A 117.1(3)
C7 C8 N16 119.2(3)
C8A C8 N16 123.5(3)
N9 C8A C8 130.0(3)
N9 C8A C4B 109.2(2)
C8 C8A C4B 120.7(2)
C8A N9 C9A 108.5(2)
C8A N9 H9 124.0(17)
C9A N9 H9 127.4(17)
N9 C9A C1 129.6(3)
N9 C9A C4A 109.2(2)
C1 C9A C4A 121.2(2)
C11 N10 C1 126.9(2)
C11 N10 H10 117.3(18)
C1 N10 H10 112.7(17)
O11 C11 N10 121.5(3)
O11 C11 C12 121.8(3)
N10 C11 C12 116.7(2)
C11 C12 C13B 114.3(2)
C11 C12 C13A 114.3(2)
C11 C12 H12A 108.7
C13A C12 H12A 108.7
C11 C12 H12B 108.7
C13A C12 H12B 108.7
H12A C12 H12B 107.6
C12 C13A C14A 113.3(4)
C12 C13A H13A 108.9
C14A C13A H13A 108.9
C12 C13A H13B 108.9
C14A C13A H13B 108.9
H13A C13A H13B 107.7
C13A C14A C15A 111.5(6)
C13A C14A H14A 109.3
C15A C14A H14A 109.3
C13A C14A H14B 109.3
C15A C14A H14B 109.3
H14A C14A H14B 108.0
C14A C15A H15A 109.5
C14A C15A H15B 109.5
H15A C15A H15B 109.5
C14A C15A H15C 109.5
H15A C15A H15C 109.5
H15B C15A H15C 109.5
C12 C13B C14B 131(3)
C12 C13B H13C 104.5
C14B C13B H13C 104.5
C12 C13B H13D 104.5
C14B C13B H13D 104.5
H13C C13B H13D 105.6
C15B C14B C13B 112(2)
C15B C14B H14C 109.3
C13B C14B H14C 109.3
C15B C14B H14D 109.3
C13B C14B H14D 109.3
H14C C14B H14D 108.0
C14B C15B H15D 109.5
C14B C15B H15E 109.5
H15D C15B H15E 109.5
C14B C15B H15F 109.5
H15D C15B H15F 109.5
H15E C15B H15F 109.5
C17 N16 C8 127.4(2)
C17 N16 H16 113.5(17)
C8 N16 H16 117.5(17)
O17 C17 N16 121.3(3)
O17 C17 C18 122.0(3)
N16 C17 C18 116.6(2)
C17 C18 C19 115.5(3)
C17 C18 H18A 100.7(19)
C19 C18 H18A 113.4(19)
C17 C18 H18B 110.7(16)
C19 C18 H18B 114.5(16)
H18A C18 H18B 100(2)
C18 C19 C20 114.3(3)
C18 C19 H19A 107.6(19)
C20 C19 H19A 111.3(19)
C18 C19 H19B 107.7(19)
C20 C19 H19B 111.3(19)
H19A C19 H19B 104(3)
C19 C20 C21 114.1(3)
C19 C20 H20A 108.7
C21 C20 H20A 108.7
C19 C20 H20B 108.7
C21 C20 H20B 108.7
H20A C20 H20B 107.6
C20 C21 H21A 109.5
C20 C21 H21B 109.5
H21A C21 H21B 109.5
C20 C21 H21C 109.5
H21A C21 H21C 109.5
H21B C21 H21C 109.5

loop_
_geom_bond_atom_site_label_1
_geom_bond_atom_site_label_2
_geom_bond_distance
C1 C2 1.377(4)
C1 C9A 1.392(3)
C1 N10 1.416(3)
C2 C3 1.380(4)
C2 H2 0.98(3)
C3 C4 1.375(4)
C3 H3 1.01(3)
C4 C4A 1.399(4)
C4 H4 1.00(3)
C4A C9A 1.403(4)
C4A C4B 1.444(4)
C4B C5 1.389(4)
C4B C8A 1.415(4)
C5 C6 1.386(4)
C5 H5 1.10(3)
C6 C7 1.390(4)
C6 H6 1.02(3)
C7 C8 1.380(4)
C7 H7 1.04(3)
C8 C8A 1.404(3)
C8 N16 1.421(4)
C8A N9 1.375(3)
N9 C9A 1.391(3)
N9 H9 0.93(3)
N10 C11 1.344(3)
N10 H10 0.85(3)
C11 O11 1.230(3)
C11 C12 1.494(4)
C12 C13B 1.499(4)
C12 C13A 1.499(4)
C12 H12A 0.9700
C12 H12B 0.9700
C13A C14A 1.516(5)
C13A H13A 0.9700
C13A H13B 0.9700
C14A C15A 1.528(8)
C14A H14A 0.9700
C14A H14B 0.9700
C15A H15A 0.9600
C15A H15B 0.9600
C15A H15C 0.9600
C13B C14B 1.52(2)
C13B H13C 0.9700
C13B H13D 0.9700
C14B C15B 1.51(2)
C14B H14C 0.9700
C14B H14D 0.9700
C15B H15D 0.9600
C15B H15E 0.9600
C15B H15F 0.9600
N16 C17 1.345(3)
N16 H16 0.91(3)
C17 O17 1.234(3)
C17 C18 1.493(4)
C18 C19 1.498(4)
C18 H18A 0.99(4)
C18 H18B 0.92(3)
C19 C20 1.501(4)
C19 H19A 0.98(3)
C19 H19B 0.93(3)
C20 C21 1.502(5)
C20 H20A 0.9700
C20 H20B 0.9700
C21 H21A 0.9600
C21 H21B 0.9600
C21 H21C 0.9600

loop_
_geom_hbond_atom_site_label_D
_geom_hbond_atom_site_label_H
_geom_hbond_atom_site_label_A
_geom_hbond_distance_DH
_geom_hbond_distance_HA
_geom_hbond_distance_DA
_geom_hbond_angle_DHA
_geom_hbond_site_symmetry_A
N9 H9 O17 0.93(3) 2.23(3) 2.779(3) 117(2) .
N9 H9 O11 0.93(3) 2.34(3) 2.805(3) 111(2) .
N10 H10 O17 0.85(3) 2.17(3) 2.969(3) 159(2) 2_565
N16 H16 O11 0.91(3) 2.02(3) 2.916(3) 167(2) 2_575

loop_
_geom_torsion_atom_site_label_1
_geom_torsion_atom_site_label_2
_geom_torsion_atom_site_label_3
_geom_torsion_atom_site_label_4
_geom_torsion
C9A C1 C2 C3 0.2(4)
N10 C1 C2 C3 176.4(3)
C1 C2 C3 C4 0.2(5)
C2 C3 C4 C4A -1.1(5)
C3 C4 C4A C9A 1.7(4)
C3 C4 C4A C4B -176.3(3)
C4 C4A C4B C5 -4.5(6)
C9A C4A C4B C5 177.3(3)
C4 C4A C4B C8A 178.5(3)
C9A C4A C4B C8A 0.2(3)
C8A C4B C5 C6 0.0(4)
C4A C4B C5 C6 -176.7(3)
C4B C5 C6 C7 0.4(5)
C5 C6 C7 C8 -0.6(5)
C6 C7 C8 C8A 0.3(4)
C6 C7 C8 N16 175.6(3)
C7 C8 C8A N9 177.3(3)
N16 C8 C8A N9 2.2(4)
C7 C8 C8A C4B 0.2(4)
N16 C8 C8A C4B -174.9(2)
C5 C4B C8A N9 -178.0(3)
C4A C4B C8A N9 -0.5(3)
C5 C4B C8A C8 -0.4(4)
C4A C4B C8A C8 177.1(2)
C8 C8A N9 C9A -176.7(3)
C4B C8A N9 C9A 0.6(3)
C8A N9 C9A C1 -177.1(3)
C8A N9 C9A C4A -0.4(3)
C2 C1 C9A N9 176.7(3)
N10 C1 C9A N9 0.7(4)
C2 C1 C9A C4A 0.4(4)
N10 C1 C9A C4A -175.6(2)
C4 C4A C9A N9 -178.4(2)
C4B C4A C9A N9 0.1(3)
C4 C4A C9A C1 -1.4(4)
C4B C4A C9A C1 177.1(2)
C2 C1 N10 C11 135.9(3)
C9A C1 N10 C11 -48.2(4)
C1 N10 C11 O11 6.9(4)
C1 N10 C11 C12 -173.1(2)
O11 C11 C12 C13B 39.9(4)
N10 C11 C12 C13B -140.0(3)
O11 C11 C12 C13A 39.9(4)
N10 C11 C12 C13A -140.0(3)
C11 C12 C13A C14A -172.9(4)
C12 C13A C14A C15A 176.2(5)
C11 C12 C13B C14B 168.9(19)
C12 C13B C14B C15B 88(5)
C7 C8 N16 C17 139.5(3)
C8A C8 N16 C17 -45.5(4)
C8 N16 C17 O17 4.3(4)
C8 N16 C17 C18 -174.1(3)
O17 C17 C18 C19 33.5(5)
N16 C17 C18 C19 -148.1(3)
C17 C18 C19 C20 -172.6(3)
C18 C19 C20 C21 179.1(3)
